data_2106265
loop_
_publ_author_name
'Bugli, G.'
'Potvin, C.'

_publ_section_title
;
 Structure de l'aquapentachlororhodate(III) d'ammonium
;
_journal_name_full 'Acta Crystallographica B (24,1968-38,1982)'
_journal_page_first 1394
_journal_page_last 1396
_journal_volume 37
_journal_year 1981
_chemical_formula_sum 'Cl5 H10 N2 O Rh'
_chemical_name_systematic '(N H4)2 (Rh Cl5 (H2 O))'
_space_group_IT_number 62
_symmetry_space_group_name_Hall '-P 2ac 2n'
_symmetry_space_group_name_H-M 'P n m a'
_cell_angle_alpha 90
_cell_angle_beta 90
_cell_angle_gamma 90
_cell_formula_units_Z 4
_cell_length_a 13.767
_cell_length_b 9.787
_cell_length_c 7.059
_cell_volume 951.113
_citation_journal_id_ASTM ACBCAR
_cod_data_source_file Bugli_ACBCAR_1981_1512.cif
_cod_data_source_block H10Cl5N2O1Rh1
_cod_original_cell_volume 951.1129
_cod_original_formula_sum 'H10 Cl5 N2 O1 Rh1'
_cod_database_code 2106265

loop_
_symmetry_equiv_pos_as_xyz
x,y,z
-x+1/2,-y,z+1/2
x+1/2,-y+1/2,-z+1/2
-x,y+1/2,-z
-x,-y,-z
x-1/2,y,-z-1/2
-x-1/2,y-1/2,z-1/2
x,-y-1/2,z

loop_
_atom_site_label
_atom_site_type_symbol
_atom_site_fract_x
_atom_site_fract_y
_atom_site_fract_z
_atom_site_occupancy
_atom_site_U_iso_or_equiv
_atom_site_attached_hydrogens
H1 H+1 -0.031 0.19 -0.033 1 0.0 0
Cl2 Cl-1 0.2411 0.25 0.3932 1 0.0 0
Rh1 Rh+3 0.10947 0.25 0.19176 1 0.0 0
Cl1 Cl-1 0.0057 0.25 0.4572 1 0.0 0
Cl4 Cl-1 0.1067 0.0103 0.1867 1 0.0 0
N1 N-3 0.3567 0.0025 0.1604 1 0.0 4
O1 O-2 -0.0123 0.25 0.0151 1 0.0 0
Cl3 Cl-1 0.2146 0.25 -0.0683 1 0.0 0
